data_2020610
loop_
_publ_author_name
'Green, William L.'
'Sirianni, Eric R.'
'Yap, Glenn P. A.'
'Riordan, Charles G.'

_publ_section_title
;
 Steric and electronic factor comparisons in
 hydrotris(3-phenylpyrazolyl)borate nickel(II) aryloxides
;
_journal_coeditor_code FO3002
_journal_issue 11
_journal_name_full 'Acta Crystallographica Section C'
_journal_page_first 791
_journal_page_last 796
_journal_paper_doi 10.1107/S2053229616001789
_journal_volume 72
_journal_year 2016
_chemical_formula_iupac '[Ni (C27 H22 B N6) (C10 H13 O1)]'
_chemical_formula_sum 'C37 H35 B N6 Ni O'
_chemical_formula_weight 649.23
_chemical_name_systematic
(4-<i>tert</i>-Butylphenolato-\k<i>O</i>)[hydrotris(3-phenylpyrazolyl-\k<i>N</i>^2^)borato]nickel(II)
_space_group_crystal_system triclinic
_space_group_IT_number 2
_space_group_name_Hall '-P 1'
_space_group_name_H-M_alt 'P -1'
_symmetry_space_group_name_Hall '-P 1'
_symmetry_space_group_name_H-M 'P -1'
_atom_sites_solution_hydrogens mixed
_atom_sites_solution_primary direct
_atom_sites_solution_secondary difmap
_audit_creation_method SHELXL-2014/7
_cell_angle_alpha 99.293(15)
_cell_angle_beta 102.679(16)
_cell_angle_gamma 90.900(16)
_cell_formula_units_Z 2
_cell_length_a 8.428(3)
_cell_length_b 13.516(7)
_cell_length_c 15.064(7)
_cell_measurement_reflns_used 933
_cell_measurement_temperature 200(2)
_cell_measurement_theta_max 20.36
_cell_measurement_theta_min 2.56
_cell_volume 1649.8(13)
_computing_cell_refinement
;
SAINT (Bruker, 2002)
;
_computing_data_collection
;
SMART (Bruker, 2002)
;
_computing_data_reduction
;
SAINT (Bruker, 2002)
;
_computing_molecular_graphics
;
SHELXTL (Bruker, 2002)
;
_computing_publication_material
;
Mercury (Macrae <i>et al.</i>,  2008)
;
_computing_structure_refinement
;
SHELXL2014 (Sheldrick, 2015)
;
_computing_structure_solution
;
SHELXS97 (Sheldrick, 2008)
;
_diffrn_ambient_temperature 200(2)
_diffrn_detector_area_resol_mean 836.6
_diffrn_measured_fraction_theta_full 0.999
_diffrn_measured_fraction_theta_max 0.987
_diffrn_measurement_device_type 'Bruker APEX'
_diffrn_measurement_method \w
_diffrn_radiation_type MoK\a
_diffrn_radiation_wavelength 0.71073
_diffrn_reflns_av_R_equivalents 0.0746
_diffrn_reflns_limit_h_max 11
_diffrn_reflns_limit_h_min -11
_diffrn_reflns_limit_k_max 18
_diffrn_reflns_limit_k_min -18
_diffrn_reflns_limit_l_max 20
_diffrn_reflns_limit_l_min -20
_diffrn_reflns_number 22356
_diffrn_reflns_theta_full 25.242
_diffrn_reflns_theta_max 28.459
_diffrn_reflns_theta_min 1.894
_exptl_absorpt_coefficient_mu 0.627
_exptl_absorpt_correction_T_max 0.9851
_exptl_absorpt_correction_T_min 0.8869
_exptl_absorpt_correction_type multi-scan
_exptl_absorpt_process_details
;
(SADABS; Bruker, 2002)
;
_exptl_crystal_colour brown
_exptl_crystal_density_diffrn 1.307
_exptl_crystal_density_method 'not measured'
_exptl_crystal_description plate
_exptl_crystal_F_000 680
_exptl_crystal_size_max 0.196
_exptl_crystal_size_mid 0.167
_exptl_crystal_size_min 0.024
_refine_diff_density_max 0.645
_refine_diff_density_min -0.461
_refine_ls_extinction_method none
_refine_ls_goodness_of_fit_ref 1.007
_refine_ls_hydrogen_treatment mixed
_refine_ls_matrix_type full
_refine_ls_number_parameters 434
_refine_ls_number_reflns 8224
_refine_ls_number_restraints 66
_refine_ls_restrained_S_all 1.020
_refine_ls_R_factor_all 0.1053
_refine_ls_R_factor_gt 0.0605
_refine_ls_shift/su_max 0.001
_refine_ls_shift/su_mean 0.000
_refine_ls_structure_factor_coef Fsqd
_refine_ls_weighting_details 'w=1/[\s^2^(Fo^2^)+(0.0589P)^2^] where P=(Fo^2^+2Fc^2^)/3'
_refine_ls_weighting_scheme calc
_refine_ls_wR_factor_gt 0.1309
_refine_ls_wR_factor_ref 0.1544
_reflns_number_gt 4986
_reflns_number_total 8224
_reflns_threshold_expression 'I > 2\s(I)'
_cod_data_source_file fo3002sup1.cif
_cod_data_source_block cpd5
_cod_depositor_comments 'Adding full bibliography for 2020609--2020613.cif.'
_cod_original_cell_volume 1649.8(14)
_cod_database_code 2020610
_cod_database_fobs_code 2020610
_shelx_space_group_comment
;
The symmetry employed for this shelxl refinement is uniquely defined
by the following loop, which should always be used as a source of
symmetry information in preference to the above space-group names.
They are only intended as comments.
;
_shelx_estimated_absorpt_t_min 0.887
_shelx_estimated_absorpt_t_max 0.985

loop_
_space_group_symop_operation_xyz
'x, y, z'
'-x, -y, -z'

loop_
_atom_site_type_symbol
_atom_site_label
_atom_site_fract_x
_atom_site_fract_y
_atom_site_fract_z
_atom_site_U_iso_or_equiv
_atom_site_adp_type
_atom_site_calc_flag
_atom_site_occupancy
_atom_site_disorder_assembly
_atom_site_disorder_group
Ni Ni1 0.40408(4) 0.22502(3) 0.35272(3) 0.03991(14) Uani d 1 . .
B B1 0.5471(5) 0.2662(3) 0.5582(3) 0.0490(9) Uani d 1 . .
H H1 0.595(3) 0.283(2) 0.637(2) 0.059 Uiso d 1 . .
O O1 0.3492(2) 0.21510(15) 0.22802(13) 0.0452(5) Uani d 1 . .
N N1 0.3573(3) 0.13757(18) 0.44134(17) 0.0447(6) Uani d 1 . .
N N2 0.4370(3) 0.16841(18) 0.53106(17) 0.0483(6) Uani d 1 . .
N N3 0.6435(3) 0.22519(17) 0.40988(17) 0.0425(6) Uani d 1 . .
N N4 0.6822(3) 0.25432(18) 0.50371(17) 0.0457(6) Uani d 1 . .
N N5 0.3638(3) 0.34935(17) 0.43814(16) 0.0416(6) Uani d 1 . .
N N6 0.4399(3) 0.35165(18) 0.52879(17) 0.0446(6) Uani d 1 . .
C C1 0.2076(5) -0.0027(3) 0.2677(3) 0.0652(10) Uani d 1 . .
H H1A 0.2944 0.0409 0.2637 0.078 Uiso calc 1 . .
C C2 0.1173(5) -0.0609(3) 0.1878(3) 0.0768(12) Uani d 1 . .
H H2A 0.1389 -0.0548 0.1296 0.092 Uiso calc 1 . .
C C3 -0.0030(5) -0.1273(3) 0.1932(4) 0.0864(14) Uani d 1 . .
H H3A -0.0609 -0.1705 0.1393 0.104 Uiso calc 1 . .
C C4 -0.0392(5) -0.1308(3) 0.2763(4) 0.0889(14) Uani d 1 . .
H H4A -0.1254 -0.1751 0.2798 0.107 Uiso calc 1 . .
C C5 0.0474(4) -0.0710(3) 0.3557(3) 0.0669(10) Uani d 1 . .
H H5A 0.0198 -0.0739 0.4131 0.080 Uiso calc 1 . .
C C6 0.1750(4) -0.0063(2) 0.3520(2) 0.0464(7) Uani d 1 . .
C C7 0.2722(4) 0.0516(2) 0.4387(2) 0.0443(7) Uani d 1 . .
C C8 0.2963(4) 0.0287(2) 0.5270(2) 0.0546(9) Uani d 1 . .
H H8A 0.2497 -0.0272 0.5450 0.065 Uiso calc 1 . .
C C9 0.4007(4) 0.1032(2) 0.5828(2) 0.0543(9) Uani d 1 . .
H H9A 0.4410 0.1079 0.6474 0.065 Uiso calc 1 . .
C C10 0.6884(4) 0.1011(2) 0.2334(2) 0.0514(8) Uani d 1 . .
H H10A 0.6092 0.0717 0.2588 0.062 Uiso calc 1 . .
C C11 0.6942(5) 0.0676(3) 0.1436(2) 0.0600(9) Uani d 1 . .
H H11A 0.6176 0.0171 0.1062 0.072 Uiso calc 1 . .
C C12 0.8137(5) 0.1084(3) 0.1079(3) 0.0679(11) Uani d 1 . .
H H12A 0.8191 0.0854 0.0457 0.081 Uiso calc 1 . .
C C13 0.9242(5) 0.1817(3) 0.1616(3) 0.0683(10) Uani d 1 . .
H H13A 1.0069 0.2084 0.1370 0.082 Uiso calc 1 . .
C C14 0.9149(4) 0.2162(3) 0.2507(2) 0.0544(9) Uani d 1 . .
H H14A 0.9907 0.2674 0.2876 0.065 Uiso calc 1 . .
C C15 0.7955(4) 0.1769(2) 0.2880(2) 0.0447(7) Uani d 1 . .
C C16 0.7862(4) 0.2146(2) 0.3835(2) 0.0439(7) Uani d 1 . .
C C17 0.9161(4) 0.2396(2) 0.4610(2) 0.0550(8) Uani d 1 . .
H H17A 1.0292 0.2401 0.4621 0.066 Uiso calc 1 . .
C C18 0.8448(4) 0.2631(2) 0.5343(2) 0.0550(9) Uani d 1 . .
H H18A 0.9011 0.2826 0.5968 0.066 Uiso calc 1 . .
C C19 0.2229(4) 0.4358(2) 0.2661(2) 0.0493(8) Uani d 1 . .
H H19A 0.3228 0.4049 0.2640 0.059 Uiso calc 1 . .
C C20 0.1281(4) 0.4601(3) 0.1863(3) 0.0596(9) Uani d 1 . .
H H20A 0.1620 0.4453 0.1297 0.072 Uiso calc 1 . .
C C21 -0.0158(4) 0.5060(3) 0.1892(3) 0.0657(10) Uani d 1 . .
H H21A -0.0809 0.5235 0.1346 0.079 Uiso calc 1 . .
C C22 -0.0654(4) 0.5265(3) 0.2711(3) 0.0670(10) Uani d 1 . .
H H22A -0.1648 0.5581 0.2730 0.080 Uiso calc 1 . .
C C23 0.0286(4) 0.5015(3) 0.3500(3) 0.0565(9) Uani d 1 . .
H H23A -0.0067 0.5158 0.4062 0.068 Uiso calc 1 . .
C C24 0.1753(3) 0.4555(2) 0.3490(2) 0.0423(7) Uani d 1 . .
C C25 0.2751(4) 0.4310(2) 0.4352(2) 0.0423(7) Uani d 1 . .
C C26 0.2945(4) 0.4853(2) 0.5236(2) 0.0468(8) Uani d 1 . .
H H26A 0.2462 0.5463 0.5411 0.056 Uiso calc 1 . .
C C27 0.3978(4) 0.4329(2) 0.5806(2) 0.0469(8) Uani d 1 . .
H H27A 0.4333 0.4511 0.6457 0.056 Uiso calc 1 . .
C C28 0.5257(3) 0.3105(2) 0.16577(19) 0.0390(7) Uani d 1 . .
H H28A 0.5762 0.3452 0.2256 0.047 Uiso calc 1 . .
C C29 0.5796(3) 0.3314(2) 0.0899(2) 0.0420(7) Uani d 1 . .
H H29A 0.6669 0.3800 0.0992 0.050 Uiso calc 1 . .
C C30 0.5101(4) 0.2837(2) 0.0009(2) 0.0444(7) Uani d 1 . .
C C31 0.3831(4) 0.2141(3) -0.0080(2) 0.0498(8) Uani d 1 . .
H H31A 0.3316 0.1801 -0.0679 0.060 Uiso calc 1 . .
C C32 0.3280(4) 0.1920(2) 0.0671(2) 0.0480(8) Uani d 1 . .
H H32A 0.2403 0.1436 0.0577 0.058 Uiso calc 1 . .
C C33 0.3998(3) 0.2399(2) 0.1559(2) 0.0391(7) Uani d 1 . .
C C34 0.5719(4) 0.3053(3) -0.0825(2) 0.0592(9) Uani d 1 . .
C C35 0.7617(12) 0.3116(12) -0.0563(16) 0.076(3) Uani d 0.470(8) A 1
H H35A 0.8008 0.2474 -0.0403 0.115 Uiso calc 0.470(8) A 1
H H35B 0.8001 0.3652 -0.0033 0.115 Uiso calc 0.470(8) A 1
H H35C 0.8036 0.3260 -0.1089 0.115 Uiso calc 0.470(8) A 1
C C36 0.5235(16) 0.4157(8) -0.0970(8) 0.092(3) Uani d 0.470(8) A 1
H H36A 0.5576 0.4314 -0.1516 0.138 Uiso calc 0.470(8) A 1
H H36B 0.5778 0.4639 -0.0425 0.138 Uiso calc 0.470(8) A 1
H H36C 0.4052 0.4200 -0.1059 0.138 Uiso calc 0.470(8) A 1
C C37 0.5115(18) 0.2341(9) -0.1705(6) 0.086(3) Uani d 0.470(8) A 1
H H37A 0.5311 0.1652 -0.1599 0.129 Uiso calc 0.470(8) A 1
H H37B 0.5692 0.2495 -0.2169 0.129 Uiso calc 0.470(8) A 1
H H37C 0.3944 0.2407 -0.1927 0.129 Uiso calc 0.470(8) A 1
C C35' 0.7455(11) 0.3459(10) -0.0614(14) 0.076(3) Uani d 0.530(8) A 2
H H35D 0.7532 0.4156 -0.0294 0.115 Uiso calc 0.530(8) A 2
H H35E 0.7821 0.3435 -0.1191 0.115 Uiso calc 0.530(8) A 2
H H35F 0.8147 0.3052 -0.0219 0.115 Uiso calc 0.530(8) A 2
C C36' 0.4495(13) 0.3647(8) -0.1406(7) 0.092(3) Uani d 0.530(8) A 2
H H36D 0.4372 0.4296 -0.1038 0.138 Uiso calc 0.530(8) A 2
H H36E 0.3440 0.3269 -0.1603 0.138 Uiso calc 0.530(8) A 2
H H36F 0.4887 0.3756 -0.1951 0.138 Uiso calc 0.530(8) A 2
C C37' 0.5712(16) 0.1982(7) -0.1466(6) 0.086(3) Uani d 0.530(8) A 2
H H37D 0.6124 0.2070 -0.2009 0.129 Uiso calc 0.530(8) A 2
H H37E 0.4598 0.1683 -0.1663 0.129 Uiso calc 0.530(8) A 2
H H37F 0.6411 0.1539 -0.1116 0.129 Uiso calc 0.530(8) A 2

loop_
_atom_site_aniso_label
_atom_site_aniso_U_11
_atom_site_aniso_U_22
_atom_site_aniso_U_33
_atom_site_aniso_U_12
_atom_site_aniso_U_13
_atom_site_aniso_U_23
Ni1 0.0479(2) 0.0362(2) 0.0386(2) -0.00153(16) 0.01667(18) 0.00593(16)
B1 0.067(3) 0.041(2) 0.041(2) -0.0007(18) 0.0154(19) 0.0085(16)
O1 0.0506(12) 0.0506(12) 0.0378(12) -0.0038(10) 0.0183(10) 0.0067(9)
N1 0.0588(16) 0.0369(13) 0.0416(15) 0.0006(12) 0.0184(13) 0.0065(11)
N2 0.0714(18) 0.0394(14) 0.0401(15) -0.0002(13) 0.0232(13) 0.0101(11)
N3 0.0504(15) 0.0377(13) 0.0405(15) -0.0017(11) 0.0128(12) 0.0063(11)
N4 0.0540(16) 0.0424(14) 0.0399(15) 0.0009(12) 0.0090(12) 0.0065(11)
N5 0.0526(15) 0.0355(13) 0.0387(14) -0.0014(11) 0.0166(12) 0.0035(11)
N6 0.0575(16) 0.0385(14) 0.0386(15) -0.0026(12) 0.0157(12) 0.0033(11)
C1 0.077(3) 0.052(2) 0.066(3) -0.0129(19) 0.022(2) 0.0033(18)
C2 0.093(3) 0.063(3) 0.066(3) 0.001(2) 0.007(2) 0.002(2)
C3 0.063(3) 0.070(3) 0.103(4) 0.000(2) -0.019(3) 0.001(3)
C4 0.052(2) 0.082(3) 0.123(4) -0.015(2) 0.001(3) 0.015(3)
C5 0.053(2) 0.061(2) 0.092(3) 0.0012(18) 0.018(2) 0.026(2)
C6 0.0443(17) 0.0339(16) 0.064(2) 0.0062(13) 0.0164(16) 0.0113(14)
C7 0.0490(18) 0.0356(16) 0.057(2) 0.0062(13) 0.0251(15) 0.0147(14)
C8 0.071(2) 0.0404(18) 0.065(2) 0.0024(16) 0.0346(19) 0.0197(16)
C9 0.077(2) 0.0475(19) 0.048(2) 0.0068(17) 0.0282(18) 0.0163(16)
C10 0.058(2) 0.0388(17) 0.063(2) 0.0082(15) 0.0210(17) 0.0136(15)
C11 0.071(2) 0.049(2) 0.057(2) 0.0186(18) 0.0130(19) 0.0019(17)
C12 0.079(3) 0.078(3) 0.054(2) 0.029(2) 0.030(2) 0.010(2)
C13 0.062(2) 0.080(3) 0.076(3) 0.017(2) 0.034(2) 0.025(2)
C14 0.0448(19) 0.061(2) 0.065(2) 0.0095(16) 0.0218(17) 0.0186(18)
C15 0.0433(17) 0.0391(16) 0.055(2) 0.0116(14) 0.0147(15) 0.0130(14)
C16 0.0475(18) 0.0344(16) 0.051(2) 0.0013(13) 0.0114(15) 0.0122(14)
C17 0.0460(19) 0.053(2) 0.065(2) 0.0023(15) 0.0089(17) 0.0114(17)
C18 0.061(2) 0.0488(19) 0.049(2) -0.0003(16) -0.0009(17) 0.0108(15)
C19 0.0480(18) 0.0477(18) 0.056(2) 0.0021(15) 0.0197(16) 0.0080(15)
C20 0.066(2) 0.056(2) 0.056(2) -0.0031(18) 0.0159(19) 0.0061(17)
C21 0.058(2) 0.069(2) 0.064(3) -0.0026(19) 0.0009(19) 0.013(2)
C22 0.044(2) 0.076(3) 0.079(3) 0.0054(18) 0.012(2) 0.010(2)
C23 0.048(2) 0.057(2) 0.067(2) -0.0001(16) 0.0214(18) 0.0045(17)
C24 0.0403(16) 0.0355(15) 0.0530(19) -0.0051(13) 0.0176(14) 0.0045(14)
C25 0.0435(17) 0.0388(16) 0.0483(19) -0.0053(13) 0.0213(14) 0.0041(14)
C26 0.0534(19) 0.0366(16) 0.055(2) -0.0011(14) 0.0251(16) 0.0029(14)
C27 0.062(2) 0.0423(17) 0.0402(17) -0.0085(15) 0.0253(15) 0.0001(14)
C28 0.0439(17) 0.0384(16) 0.0322(15) 0.0043(13) 0.0076(13) 0.0000(12)
C29 0.0407(16) 0.0420(16) 0.0445(18) -0.0021(13) 0.0125(14) 0.0071(13)
C30 0.0457(18) 0.0551(19) 0.0355(17) 0.0074(15) 0.0124(14) 0.0123(14)
C31 0.0506(19) 0.063(2) 0.0320(17) -0.0005(16) 0.0062(14) 0.0002(15)
C32 0.0455(18) 0.0529(19) 0.0437(19) -0.0085(15) 0.0114(15) 0.0016(15)
C33 0.0428(16) 0.0420(16) 0.0358(16) 0.0078(13) 0.0141(13) 0.0083(13)
C34 0.065(2) 0.080(2) 0.0390(18) 0.0069(18) 0.0178(16) 0.0195(17)
C35 0.084(3) 0.100(8) 0.059(3) -0.014(4) 0.035(3) 0.030(6)
C36 0.125(8) 0.106(6) 0.063(6) 0.033(5) 0.034(5) 0.046(4)
C37 0.117(8) 0.111(6) 0.040(4) -0.007(5) 0.037(4) 0.017(4)
C35' 0.084(3) 0.100(8) 0.059(3) -0.014(4) 0.035(3) 0.030(6)
C36' 0.125(8) 0.106(6) 0.063(6) 0.033(5) 0.034(5) 0.046(4)
C37' 0.117(8) 0.111(6) 0.040(4) -0.007(5) 0.037(4) 0.017(4)

loop_
_atom_type_symbol
_atom_type_description
_atom_type_scat_dispersion_real
_atom_type_scat_dispersion_imag
_atom_type_scat_source
C C 0.0033 0.0016 'International Tables Vol C Tables 4.2.6.8 and 6.1.1.4'
H H 0.0000 0.0000 'International Tables Vol C Tables 4.2.6.8 and 6.1.1.4'
B B 0.0013 0.0007 'International Tables Vol C Tables 4.2.6.8 and 6.1.1.4'
N N 0.0061 0.0033 'International Tables Vol C Tables 4.2.6.8 and 6.1.1.4'
O O 0.0106 0.0060 'International Tables Vol C Tables 4.2.6.8 and 6.1.1.4'
Ni Ni 0.3393 1.1124 'International Tables Vol C Tables 4.2.6.8 and 6.1.1.4'

loop_
_geom_angle_atom_site_label_1
_geom_angle_atom_site_label_2
_geom_angle_atom_site_label_3
_geom_angle
_geom_angle_publ_flag
O1 Ni1 N3 116.12(9) ?
O1 Ni1 N1 133.82(10) ?
N3 Ni1 N1 89.49(10) ?
O1 Ni1 N5 121.94(10) ?
N3 Ni1 N5 95.14(10) ?
N1 Ni1 N5 90.51(10) ?
N4 B1 N6 109.3(3) ?
N4 B1 N2 108.1(3) ?
N6 B1 N2 107.1(3) ?
C33 O1 Ni1 143.23(19) y
C7 N1 N2 106.7(2) ?
C7 N1 Ni1 138.5(2) ?
N2 N1 Ni1 114.73(18) ?
C9 N2 N1 109.4(3) ?
C9 N2 B1 130.6(3) ?
N1 N2 B1 120.0(2) ?
C16 N3 N4 106.3(2) ?
C16 N3 Ni1 139.3(2) ?
N4 N3 Ni1 114.01(18) ?
C18 N4 N3 109.7(3) ?
C18 N4 B1 129.8(3) ?
N3 N4 B1 120.3(3) ?
C25 N5 N6 106.7(2) ?
C25 N5 Ni1 139.4(2) ?
N6 N5 Ni1 113.76(18) ?
C27 N6 N5 109.5(2) ?
C27 N6 B1 129.7(3) ?
N5 N6 B1 120.8(2) ?
C6 C1 C2 121.7(4) ?
C3 C2 C1 119.7(4) ?
C2 C3 C4 119.4(4) ?
C3 C4 C5 121.0(4) ?
C6 C5 C4 120.2(4) ?
C1 C6 C5 117.9(3) ?
C1 C6 C7 123.2(3) ?
C5 C6 C7 118.9(3) ?
N1 C7 C8 109.4(3) ?
N1 C7 C6 122.4(3) ?
C8 C7 C6 128.2(3) ?
C9 C8 C7 105.8(3) ?
N2 C9 C8 108.7(3) ?
C15 C10 C11 121.3(3) ?
C10 C11 C12 119.1(4) ?
C13 C12 C11 120.6(4) ?
C12 C13 C14 119.8(3) ?
C13 C14 C15 120.7(3) ?
C10 C15 C14 118.5(3) ?
C10 C15 C16 121.3(3) ?
C14 C15 C16 120.2(3) ?
N3 C16 C17 109.6(3) ?
N3 C16 C15 122.7(3) ?
C17 C16 C15 127.6(3) ?
C18 C17 C16 105.3(3) ?
C17 C18 N4 109.0(3) ?
C24 C19 C20 121.2(3) ?
C21 C20 C19 119.6(3) ?
C22 C21 C20 120.1(4) ?
C21 C22 C23 120.0(3) ?
C22 C23 C24 121.0(3) ?
C19 C24 C23 118.0(3) ?
C19 C24 C25 122.2(3) ?
C23 C24 C25 119.8(3) ?
N5 C25 C26 109.5(3) ?
N5 C25 C24 123.2(3) ?
C26 C25 C24 127.4(3) ?
C27 C26 C25 106.0(3) ?
N6 C27 C26 108.4(3) ?
C33 C28 C29 121.1(3) ?
C30 C29 C28 122.1(3) ?
C29 C30 C31 116.1(3) ?
C29 C30 C34 122.0(3) ?
C31 C30 C34 121.9(3) ?
C32 C31 C30 122.6(3) ?
C31 C32 C33 120.6(3) ?
O1 C33 C28 122.6(3) ?
O1 C33 C32 119.9(3) ?
C28 C33 C32 117.5(3) ?
C35' C34 C30 115.2(8) ?
C37 C34 C30 116.3(6) ?
C35' C34 C36' 115.0(7) ?
C30 C34 C36' 110.5(4) ?
C37 C34 C36 109.5(5) ?
C30 C34 C36 107.1(5) ?
C37 C34 C35 110.3(8) ?
C30 C34 C35 108.3(9) ?
C36 C34 C35 104.7(7) ?
C35' C34 C37' 104.5(7) ?
C30 C34 C37' 105.6(5) ?
C36' C34 C37' 105.0(5) ?

loop_
_geom_bond_atom_site_label_1
_geom_bond_atom_site_label_2
_geom_bond_distance
_geom_bond_publ_flag
Ni1 O1 1.815(2) y
Ni1 N3 2.012(3) ?
Ni1 N1 2.015(3) ?
Ni1 N5 2.026(2) ?
B1 N4 1.540(5) ?
B1 N6 1.539(5) ?
B1 N2 1.547(5) ?
O1 C33 1.338(3) ?
N1 C7 1.346(4) ?
N1 N2 1.365(3) ?
N2 C9 1.340(4) ?
N3 C16 1.350(4) ?
N3 N4 1.369(3) ?
N4 C18 1.343(4) ?
N5 C25 1.345(4) ?
N5 N6 1.370(3) ?
N6 C27 1.341(4) ?
C1 C6 1.365(5) ?
C1 C2 1.386(5) ?
C2 C3 1.367(6) ?
C3 C4 1.361(6) ?
C4 C5 1.379(6) ?
C5 C6 1.393(5) ?
C6 C7 1.473(4) ?
C7 C8 1.387(4) ?
C8 C9 1.367(5) ?
C10 C15 1.384(4) ?
C10 C11 1.367(4) ?
C11 C12 1.386(5) ?
C12 C13 1.373(5) ?
C13 C14 1.368(5) ?
C14 C15 1.392(4) ?
C15 C16 1.467(4) ?
C16 C17 1.405(4) ?
C17 C18 1.366(5) ?
C19 C24 1.381(4) ?
C19 C20 1.381(5) ?
C20 C21 1.377(5) ?
C21 C22 1.376(5) ?
C22 C23 1.371(5) ?
C23 C24 1.394(4) ?
C24 C25 1.473(4) ?
C25 C26 1.387(4) ?
C26 C27 1.373(4) ?
C28 C33 1.383(4) ?
C28 C29 1.386(4) ?
C29 C30 1.387(4) ?
C30 C31 1.383(4) ?
C30 C34 1.528(4) ?
C31 C32 1.385(4) ?
C32 C33 1.388(4) ?
C34 C35' 1.503(9) ?
C34 C37 1.490(8) ?
C34 C36' 1.526(7) ?
C34 C36 1.589(9) ?
C34 C35 1.559(10) ?
C34 C37' 1.604(8) ?

loop_
_geom_torsion_atom_site_label_1
_geom_torsion_atom_site_label_2
_geom_torsion_atom_site_label_3
_geom_torsion_atom_site_label_4
_geom_torsion
N3 Ni1 O1 C33 -32.7(3)
N1 Ni1 O1 C33 -149.8(3)
N5 Ni1 O1 C33 82.4(3)
C7 N1 N2 C9 -0.4(3)
Ni1 N1 N2 C9 -178.1(2)
C7 N1 N2 B1 -180.0(3)
Ni1 N1 N2 B1 2.4(3)
N4 B1 N2 C9 120.8(3)
N6 B1 N2 C9 -121.6(3)
N4 B1 N2 N1 -59.8(4)
N6 B1 N2 N1 57.8(4)
C16 N3 N4 C18 1.0(3)
Ni1 N3 N4 C18 -173.0(2)
C16 N3 N4 B1 -175.6(3)
Ni1 N3 N4 B1 10.3(3)
N6 B1 N4 C18 119.7(3)
N2 B1 N4 C18 -124.1(3)
N6 B1 N4 N3 -64.4(3)
N2 B1 N4 N3 51.8(4)
C25 N5 N6 C27 0.4(3)
Ni1 N5 N6 C27 -175.96(18)
C25 N5 N6 B1 177.4(3)
Ni1 N5 N6 B1 1.0(3)
N4 B1 N6 C27 -126.9(3)
N2 B1 N6 C27 116.3(3)
N4 B1 N6 N5 56.8(4)
N2 B1 N6 N5 -60.0(3)
C6 C1 C2 C3 -3.0(6)
C1 C2 C3 C4 4.0(6)
C2 C3 C4 C5 -2.3(7)
C3 C4 C5 C6 -0.6(6)
C2 C1 C6 C5 0.2(5)
C2 C1 C6 C7 177.6(3)
C4 C5 C6 C1 1.6(5)
C4 C5 C6 C7 -176.0(3)
N2 N1 C7 C8 0.8(3)
Ni1 N1 C7 C8 177.5(2)
N2 N1 C7 C6 -177.6(3)
Ni1 N1 C7 C6 -0.9(5)
C1 C6 C7 N1 25.6(5)
C5 C6 C7 N1 -157.0(3)
C1 C6 C7 C8 -152.5(3)
C5 C6 C7 C8 24.9(5)
N1 C7 C8 C9 -0.8(4)
C6 C7 C8 C9 177.5(3)
N1 N2 C9 C8 -0.1(4)
B1 N2 C9 C8 179.4(3)
C7 C8 C9 N2 0.5(4)
C15 C10 C11 C12 2.2(5)
C10 C11 C12 C13 -0.3(5)
C11 C12 C13 C14 -1.1(6)
C12 C13 C14 C15 0.7(5)
C11 C10 C15 C14 -2.6(5)
C11 C10 C15 C16 178.3(3)
C13 C14 C15 C10 1.1(5)
C13 C14 C15 C16 -179.8(3)
N4 N3 C16 C17 -1.5(3)
Ni1 N3 C16 C17 170.2(2)
N4 N3 C16 C15 175.5(2)
Ni1 N3 C16 C15 -12.9(5)
C10 C15 C16 N3 -37.6(4)
C14 C15 C16 N3 143.4(3)
C10 C15 C16 C17 138.7(3)
C14 C15 C16 C17 -40.3(5)
N3 C16 C17 C18 1.3(4)
C15 C16 C17 C18 -175.4(3)
C16 C17 C18 N4 -0.7(4)
N3 N4 C18 C17 -0.2(4)
B1 N4 C18 C17 176.0(3)
C24 C19 C20 C21 0.8(5)
C19 C20 C21 C22 -0.6(5)
C20 C21 C22 C23 0.1(6)
C21 C22 C23 C24 0.2(5)
C20 C19 C24 C23 -0.5(4)
C20 C19 C24 C25 -179.4(3)
C22 C23 C24 C19 0.0(5)
C22 C23 C24 C25 179.0(3)
N6 N5 C25 C26 0.0(3)
Ni1 N5 C25 C26 174.9(2)
N6 N5 C25 C24 179.8(2)
Ni1 N5 C25 C24 -5.3(5)
C19 C24 C25 N5 -35.5(4)
C23 C24 C25 N5 145.5(3)
C19 C24 C25 C26 144.2(3)
C23 C24 C25 C26 -34.8(4)
N5 C25 C26 C27 -0.4(3)
C24 C25 C26 C27 179.8(3)
N5 N6 C27 C26 -0.7(3)
B1 N6 C27 C26 -177.4(3)
C25 C26 C27 N6 0.7(3)
C33 C28 C29 C30 0.4(4)
C28 C29 C30 C31 0.3(4)
C28 C29 C30 C34 -178.7(3)
C29 C30 C31 C32 -0.5(5)
C34 C30 C31 C32 178.6(3)
C30 C31 C32 C33 0.0(5)
Ni1 O1 C33 C28 -14.3(5)
Ni1 O1 C33 C32 163.9(2)
C29 C28 C33 O1 177.3(3)
C29 C28 C33 C32 -0.9(4)
C31 C32 C33 O1 -177.6(3)
C31 C32 C33 C28 0.7(4)
C29 C30 C34 C35' 23.8(7)
C31 C30 C34 C35' -155.1(7)
C29 C30 C34 C37 167.3(7)
C31 C30 C34 C37 -11.7(7)
C29 C30 C34 C36' -108.4(6)
C31 C30 C34 C36' 72.6(6)
C29 C30 C34 C36 -69.9(6)
C31 C30 C34 C36 111.1(6)
C29 C30 C34 C35 42.5(8)
C31 C30 C34 C35 -136.4(7)
C29 C30 C34 C37' 138.6(5)
C31 C30 C34 C37' -40.4(6)
